data_4348307
loop_
_publ_author_name
'Wang, Qiang'
'Martin, Lee'
'Blake, Alexander J.'
'Day, Peter'
'Akutsu, Hiroki'
'Wallis, John D.'

_publ_section_title
;
 Coordination Chemistry of 2,2'-Bipyridyl- and
 2,2':6',2&#x2033;-Terpyridyl-Substituted BEDT-TTFs: Formation of a
 Supramolecular Capsule Motif by the Iron(II) Tris Complex of
 2,2'-Bipyridine-4-thiomethyl-BEDT-TTF.
;
_journal_issue 17
_journal_name_full 'Inorganic chemistry'
_journal_page_first 8543
_journal_page_last 8551
_journal_paper_doi 10.1021/acs.inorgchem.6b01101
_journal_volume 55
_journal_year 2016
_chemical_formula_sum 'C21 H16 N2 S9'
_chemical_formula_weight 584.90
_chemical_name_systematic
; 
(2,2'-Bipyridin-6-thiomethyl]BEDT-TTF
;
_space_group_IT_number 14
_space_group_name_Hall '-P 2ybc'
_space_group_name_H-M_alt 'P 1 21/c 1'
_symmetry_cell_setting monoclinic
_symmetry_space_group_name_H-M 'P 1 21/c 1'
_atom_sites_solution_hydrogens geom
_atom_sites_solution_primary direct
_atom_sites_solution_secondary difmap
_audit_creation_method SHELXL-97
_cell_angle_alpha 90.00
_cell_angle_beta 92.095(15)
_cell_angle_gamma 90.00
_cell_formula_units_Z 4
_cell_length_a 17.2349(4)
_cell_length_b 17.2808(4)
_cell_length_c 7.94770(10)
_cell_measurement_reflns_used 5523
_cell_measurement_temperature 120(2)
_cell_measurement_theta_max 27.48
_cell_measurement_theta_min 2.91
_cell_volume 2365.50(9)
_computing_cell_refinement 'DENZO (Otwinowski & Minor, 1997) & COLLECT (Hooft, R.W.W., 1998)'
_computing_data_collection 'COLLECT (Hooft, R.W.W., 1998)'
_computing_data_reduction 'DENZO (Otwinowski & Minor, 1997) & COLLECT (Hooft, R.W.W., 1998)'
_computing_structure_refinement 'SHELXL-97 (Sheldrick, 1997)'
_computing_structure_solution 'SHELXS-97 (Sheldrick, 1990)'
_diffrn_ambient_temperature 120(2)
_diffrn_detector_area_resol_mean 9.091
_diffrn_measured_fraction_theta_full 0.997
_diffrn_measured_fraction_theta_max 0.997
_diffrn_measurement_device_type
;
Bruker-Nonius 95mm CCD camera on \k-goniostat
;
_diffrn_measurement_method '\f & \w scans'
_diffrn_radiation_monochromator graphite
_diffrn_radiation_source
;
Bruker-Nonius FR591 rotating anode
;
_diffrn_radiation_type MoK\a
_diffrn_radiation_wavelength 0.71073
_diffrn_reflns_av_R_equivalents 0.0438
_diffrn_reflns_av_sigmaI/netI 0.0312
_diffrn_reflns_limit_h_max 22
_diffrn_reflns_limit_h_min -22
_diffrn_reflns_limit_k_max 21
_diffrn_reflns_limit_k_min -22
_diffrn_reflns_limit_l_max 10
_diffrn_reflns_limit_l_min -9
_diffrn_reflns_number 36425
_diffrn_reflns_theta_full 27.50
_diffrn_reflns_theta_max 27.50
_diffrn_reflns_theta_min 3.02
_exptl_absorpt_coefficient_mu 0.859
_exptl_absorpt_correction_T_max 0.99
_exptl_absorpt_correction_T_min 0.75
_exptl_absorpt_correction_type multi-scan
_exptl_absorpt_process_details
;
SADABS V2.10 (Sheldrick, G.M., 2003) 
;
_exptl_crystal_colour orange
_exptl_crystal_density_diffrn 1.642
_exptl_crystal_density_method 'not measured'
_exptl_crystal_description plate
_exptl_crystal_F_000 1200
_exptl_crystal_size_max 0.50
_exptl_crystal_size_mid 0.20
_exptl_crystal_size_min 0.01
_refine_diff_density_max 1.603
_refine_diff_density_min -1.268
_refine_diff_density_rms 0.085
_refine_ls_extinction_method none
_refine_ls_goodness_of_fit_ref 1.022
_refine_ls_hydrogen_treatment constr
_refine_ls_matrix_type full
_refine_ls_number_parameters 289
_refine_ls_number_reflns 5429
_refine_ls_number_restraints 0
_refine_ls_restrained_S_all 1.022
_refine_ls_R_factor_all 0.0587
_refine_ls_R_factor_gt 0.0434
_refine_ls_shift/su_max 0.001
_refine_ls_shift/su_mean 0.000
_refine_ls_structure_factor_coef Fsqd
_refine_ls_weighting_details 'calc w=1/[\s^2^(Fo^2^)+(0.0418P)^2^+5.0496P] where P=(Fo^2^+2Fc^2^)/3'
_refine_ls_weighting_scheme calc
_refine_ls_wR_factor_gt 0.0994
_refine_ls_wR_factor_ref 0.1077
_reflns_number_gt 4408
_reflns_number_total 5429
_reflns_threshold_expression >2sigma(I)
_cod_data_source_file ic6b01101_si_002.cif
_cod_data_source_block qiangl1a
_cod_original_cell_volume 2365.50(8)
_cod_original_sg_symbol_H-M P2(1)/c
_cod_database_code 4348307

loop_
_symmetry_equiv_pos_as_xyz
'x, y, z'
'-x, y+1/2, -z+1/2'
'-x, -y, -z'
'x, -y-1/2, z-1/2'

loop_
_atom_site_label
_atom_site_type_symbol
_atom_site_fract_x
_atom_site_fract_y
_atom_site_fract_z
_atom_site_U_iso_or_equiv
_atom_site_adp_type
_atom_site_occupancy
_atom_site_symmetry_multiplicity
_atom_site_calc_flag
_atom_site_refinement_flags
S1 S -0.01522(4) 0.71218(4) 0.60298(8) 0.02188(15) Uani 1 1 d .
S2 S -0.12633(4) 0.59740(4) 0.38026(8) 0.01912(15) Uani 1 1 d .
S3 S 0.11219(4) 0.67216(4) 0.37484(8) 0.02457(16) Uani 1 1 d .
S4 S 0.01011(4) 0.57632(4) 0.15015(8) 0.01897(15) Uani 1 1 d .
S5 S 0.24373(4) 0.67302(5) 0.09666(10) 0.03192(18) Uani 1 1 d .
S6 S 0.14498(4) 0.57343(5) -0.12635(9) 0.03099(18) Uani 1 1 d .
S7 S 0.37317(5) 0.68307(6) -0.13054(12) 0.0440(2) Uani 1 1 d .
S8 S 0.26034(5) 0.55754(6) -0.38995(10) 0.0399(2) Uani 1 1 d .
S9 S -0.19122(4) 0.63674(5) 0.94158(8) 0.02738(17) Uani 1 1 d .
N1 N -0.29708(12) 0.62072(13) 0.6872(3) 0.0192(5) Uani 1 1 d .
N2 N -0.46329(13) 0.61603(14) 0.4022(3) 0.0245(5) Uani 1 1 d .
C1 C -0.07652(15) 0.64058(16) 0.7085(3) 0.0204(5) Uani 1 1 d .
H1 H -0.0460 0.6200 0.8082 0.024 Uiso 1 1 calc R
C2 C -0.10061(17) 0.57232(16) 0.5984(3) 0.0232(6) Uani 1 1 d .
H2A H -0.1457 0.5467 0.6483 0.028 Uiso 1 1 calc R
H2B H -0.0574 0.5345 0.5993 0.028 Uiso 1 1 calc R
C3 C 0.01450(15) 0.66401(15) 0.4244(3) 0.0181(5) Uani 1 1 d .
C4 C -0.03220(15) 0.62053(15) 0.3237(3) 0.0167(5) Uani 1 1 d .
C5 C 0.09915(15) 0.62596(15) 0.1787(3) 0.0203(5) Uani 1 1 d .
C6 C 0.15454(16) 0.62513(16) 0.0634(3) 0.0227(6) Uani 1 1 d .
C7 C 0.28015(16) 0.64622(17) -0.0984(4) 0.0268(6) Uani 1 1 d .
C8 C 0.23575(16) 0.60038(18) -0.1986(3) 0.0272(6) Uani 1 1 d .
C9 C 0.3979(2) 0.6281(4) -0.3177(6) 0.088(2) Uani 1 1 d .
H9A H 0.4418 0.6546 -0.3704 0.105 Uiso 1 1 calc R
H9B H 0.4168 0.5765 -0.2805 0.105 Uiso 1 1 calc R
C10 C 0.3356(3) 0.6163(3) -0.4495(6) 0.0671(13) Uani 1 1 d .
H10A H 0.3590 0.5935 -0.5501 0.081 Uiso 1 1 calc R
H10B H 0.3140 0.6674 -0.4824 0.081 Uiso 1 1 calc R
C11 C -0.14445(15) 0.68727(16) 0.7739(3) 0.0213(5) Uani 1 1 d .
H11A H -0.1828 0.6969 0.6803 0.026 Uiso 1 1 calc R
H11B H -0.1253 0.7380 0.8158 0.026 Uiso 1 1 calc R
C12 C -0.36492(15) 0.59396(15) 0.6194(3) 0.0193(5) Uani 1 1 d .
C13 C -0.41146(16) 0.54179(16) 0.7035(3) 0.0241(6) Uani 1 1 d .
H13 H -0.4584 0.5229 0.6524 0.029 Uiso 1 1 calc R
C14 C -0.38730(17) 0.51819(17) 0.8644(4) 0.0273(6) Uani 1 1 d .
H14 H -0.4177 0.4825 0.9246 0.033 Uiso 1 1 calc R
C15 C -0.31928(17) 0.54673(17) 0.9362(3) 0.0257(6) Uani 1 1 d .
H15 H -0.3022 0.5319 1.0466 0.031 Uiso 1 1 calc R
C16 C -0.27620(15) 0.59804(16) 0.8417(3) 0.0211(5) Uani 1 1 d .
C22 C -0.38842(15) 0.62573(15) 0.4507(3) 0.0184(5) Uani 1 1 d .
C23 C -0.33565(15) 0.66563(15) 0.3548(3) 0.0206(5) Uani 1 1 d .
H23 H -0.2830 0.6708 0.3927 0.025 Uiso 1 1 calc R
C24 C -0.36128(16) 0.69770(16) 0.2028(3) 0.0228(6) Uani 1 1 d .
H24 H -0.3265 0.7252 0.1346 0.027 Uiso 1 1 calc R
C25 C -0.43861(17) 0.68892(17) 0.1521(3) 0.0254(6) Uani 1 1 d .
H25 H -0.4580 0.7105 0.0489 0.030 Uiso 1 1 calc R
C26 C -0.48674(16) 0.64822(17) 0.2549(4) 0.0277(6) Uani 1 1 d .
H26 H -0.5397 0.6426 0.2196 0.033 Uiso 1 1 calc R

loop_
_atom_site_aniso_label
_atom_site_aniso_U_11
_atom_site_aniso_U_22
_atom_site_aniso_U_33
_atom_site_aniso_U_23
_atom_site_aniso_U_13
_atom_site_aniso_U_12
S1 0.0257(3) 0.0238(3) 0.0162(3) -0.0052(2) 0.0032(2) -0.0031(3)
S2 0.0210(3) 0.0208(3) 0.0157(3) -0.0014(2) 0.0029(2) -0.0025(2)
S3 0.0169(3) 0.0362(4) 0.0204(3) -0.0073(3) -0.0020(2) 0.0019(3)
S4 0.0201(3) 0.0210(3) 0.0160(3) -0.0037(2) 0.0017(2) 0.0019(2)
S5 0.0217(4) 0.0376(4) 0.0369(4) -0.0130(3) 0.0071(3) -0.0050(3)
S6 0.0275(4) 0.0363(4) 0.0297(4) -0.0146(3) 0.0089(3) -0.0031(3)
S7 0.0205(4) 0.0633(6) 0.0487(5) 0.0094(4) 0.0101(3) -0.0019(4)
S8 0.0385(5) 0.0573(6) 0.0246(4) -0.0028(4) 0.0094(3) 0.0170(4)
S9 0.0242(4) 0.0432(4) 0.0147(3) 0.0002(3) 0.0007(2) -0.0056(3)
N1 0.0184(11) 0.0207(11) 0.0187(10) -0.0013(9) 0.0027(8) 0.0008(9)
N2 0.0203(12) 0.0278(13) 0.0253(12) 0.0009(10) -0.0007(9) -0.0037(9)
C1 0.0220(13) 0.0250(14) 0.0141(12) 0.0031(10) 0.0000(10) 0.0003(11)
C2 0.0321(15) 0.0202(13) 0.0177(12) 0.0033(10) 0.0048(11) 0.0023(11)
C3 0.0194(12) 0.0205(13) 0.0145(11) 0.0002(10) 0.0013(9) 0.0026(10)
C4 0.0187(12) 0.0183(12) 0.0132(11) 0.0016(9) 0.0016(9) 0.0019(10)
C5 0.0179(13) 0.0212(13) 0.0216(13) -0.0025(10) -0.0013(10) 0.0028(10)
C6 0.0193(13) 0.0249(14) 0.0240(13) -0.0055(11) 0.0017(10) 0.0036(11)
C7 0.0184(13) 0.0312(16) 0.0311(15) 0.0064(12) 0.0063(11) 0.0044(11)
C8 0.0208(14) 0.0377(17) 0.0235(14) 0.0028(12) 0.0057(11) 0.0108(12)
C9 0.032(2) 0.182(6) 0.051(3) 0.021(3) 0.0266(19) 0.038(3)
C10 0.086(3) 0.058(3) 0.061(3) -0.008(2) 0.041(3) -0.015(2)
C11 0.0215(13) 0.0237(14) 0.0187(12) -0.0030(10) 0.0021(10) -0.0037(11)
C12 0.0200(13) 0.0177(12) 0.0202(12) -0.0013(10) 0.0025(10) 0.0007(10)
C13 0.0214(14) 0.0232(14) 0.0276(14) 0.0002(11) 0.0006(11) -0.0033(11)
C14 0.0315(16) 0.0214(14) 0.0293(15) 0.0059(11) 0.0063(12) -0.0045(12)
C15 0.0312(15) 0.0265(15) 0.0194(13) 0.0037(11) 0.0027(11) 0.0013(12)
C16 0.0206(13) 0.0228(13) 0.0200(12) -0.0014(10) 0.0023(10) 0.0020(11)
C22 0.0183(13) 0.0159(12) 0.0209(12) -0.0033(10) 0.0007(10) -0.0005(10)
C23 0.0189(13) 0.0209(13) 0.0222(13) -0.0008(10) 0.0023(10) 0.0015(10)
C24 0.0251(14) 0.0210(13) 0.0224(13) -0.0011(11) 0.0045(11) -0.0006(11)
C25 0.0280(15) 0.0252(14) 0.0227(13) 0.0023(11) -0.0034(11) 0.0008(11)
C26 0.0209(14) 0.0310(16) 0.0306(15) 0.0008(12) -0.0066(11) -0.0044(12)

loop_
_atom_type_symbol
_atom_type_description
_atom_type_scat_dispersion_real
_atom_type_scat_dispersion_imag
_atom_type_scat_source
C C 0.0033 0.0016 'International Tables Vol C Tables 4.2.6.8 and 6.1.1.4'
H H 0.0000 0.0000 'International Tables Vol C Tables 4.2.6.8 and 6.1.1.4'
N N 0.0061 0.0033 'International Tables Vol C Tables 4.2.6.8 and 6.1.1.4'
S S 0.1246 0.1234 'International Tables Vol C Tables 4.2.6.8 and 6.1.1.4'

loop_
_geom_angle_atom_site_label_1
_geom_angle_atom_site_label_2
_geom_angle_atom_site_label_3
_geom_angle
C3 S1 C1 103.90(12)
C4 S2 C2 95.92(12)
C3 S3 C5 94.04(12)
C4 S4 C5 94.10(12)
C7 S5 C6 94.71(14)
C8 S6 C6 95.15(14)
C7 S7 C9 99.9(2)
C10 S8 C8 101.34(18)
C16 S9 C11 103.63(12)
C16 N1 C12 118.0(2)
C22 N2 C26 117.0(2)
C2 C1 C11 114.2(2)
C2 C1 S1 114.06(18)
C11 C1 S1 104.98(18)
C2 C1 H1 107.8
C11 C1 H1 107.8
S1 C1 H1 107.8
C1 C2 S2 114.50(18)
C1 C2 H2A 108.6
S2 C2 H2A 108.6
C1 C2 H2B 108.6
S2 C2 H2B 108.6
H2A C2 H2B 107.6
C4 C3 S1 124.5(2)
C4 C3 S3 118.12(19)
S1 C3 S3 117.40(15)
C3 C4 S2 121.11(19)
C3 C4 S4 117.0(2)
S2 C4 S4 121.22(15)
C6 C5 S3 122.5(2)
C6 C5 S4 122.8(2)
S3 C5 S4 114.63(15)
C5 C6 S6 122.9(2)
C5 C6 S5 122.0(2)
S6 C6 S5 115.02(15)
C8 C7 S7 129.2(2)
C8 C7 S5 117.7(2)
S7 C7 S5 113.03(18)
C7 C8 S6 117.3(2)
C7 C8 S8 127.7(2)
S6 C8 S8 114.77(18)
C10 C9 S7 117.4(3)
C10 C9 H9A 108.0
S7 C9 H9A 108.0
C10 C9 H9B 108.0
S7 C9 H9B 108.0
H9A C9 H9B 107.2
C9 C10 S8 114.7(4)
C9 C10 H10A 108.6
S8 C10 H10A 108.6
C9 C10 H10B 108.6
S8 C10 H10B 108.6
H10A C10 H10B 107.6
C1 C11 S9 111.30(19)
C1 C11 H11A 109.4
S9 C11 H11A 109.4
C1 C11 H11B 109.4
S9 C11 H11B 109.4
H11A C11 H11B 108.0
N1 C12 C13 122.4(2)
N1 C12 C22 115.8(2)
C13 C12 C22 121.8(2)
C14 C13 C12 118.2(3)
C14 C13 H13 120.9
C12 C13 H13 120.9
C15 C14 C13 119.8(3)
C15 C14 H14 120.1
C13 C14 H14 120.1
C14 C15 C16 117.9(3)
C14 C15 H15 121.1
C16 C15 H15 121.1
N1 C16 C15 123.7(3)
N1 C16 S9 119.7(2)
C15 C16 S9 116.6(2)
N2 C22 C23 123.0(2)
N2 C22 C12 116.0(2)
C23 C22 C12 120.9(2)
C24 C23 C22 118.8(2)
C24 C23 H23 120.6
C22 C23 H23 120.6
C25 C24 C23 118.8(3)
C25 C24 H24 120.6
C23 C24 H24 120.6
C26 C25 C24 118.5(3)
C26 C25 H25 120.8
C24 C25 H25 120.8
N2 C26 C25 124.0(3)
N2 C26 H26 118.0
C25 C26 H26 118.0

loop_
_geom_bond_atom_site_label_1
_geom_bond_atom_site_label_2
_geom_bond_distance
S1 C3 1.738(3)
S1 C1 1.848(3)
S2 C4 1.746(3)
S2 C2 1.826(3)
S3 C3 1.749(3)
S3 C5 1.759(3)
S4 C4 1.758(2)
S4 C5 1.765(3)
S5 C7 1.756(3)
S5 C6 1.757(3)
S6 C8 1.749(3)
S6 C6 1.756(3)
S7 C7 1.752(3)
S7 C9 1.829(5)
S8 C10 1.727(4)
S8 C8 1.757(3)
S9 C16 1.771(3)
S9 C11 1.808(3)
N1 C16 1.326(3)
N1 C12 1.351(3)
N2 C22 1.344(3)
N2 C26 1.345(4)
C1 C2 1.518(4)
C1 C11 1.528(4)
C1 H1 1.0000
C2 H2A 0.9900
C2 H2B 0.9900
C3 C4 1.344(4)
C5 C6 1.347(4)
C7 C8 1.343(4)
C9 C10 1.487(7)
C9 H9A 0.9900
C9 H9B 0.9900
C10 H10A 0.9900
C10 H10B 0.9900
C11 H11A 0.9900
C11 H11B 0.9900
C12 C13 1.394(4)
C12 C22 1.491(4)
C13 C14 1.391(4)
C13 H13 0.9500
C14 C15 1.376(4)
C14 H14 0.9500
C15 C16 1.394(4)
C15 H15 0.9500
C22 C23 1.391(4)
C23 C24 1.387(4)
C23 H23 0.9500
C24 C25 1.386(4)
C24 H24 0.9500
C25 C26 1.379(4)
C25 H25 0.9500
C26 H26 0.9500
